data_1568370
loop_
_publ_author_name
'Bejaoui, Younes K. J.'
'Philippi, Frederik'
'Stammler, Hans-Georg'
'Radacki, Krzysztof'
'Zapf, Ludwig'
'Schopper, Nils'
'Goloviznina, Kateryna'
'Maibom, Kristina A. M.'
'Graf, Roland'
'Sprenger, Jan A. P.'
'Bertermann, R&#xfc;diger'
'Braunschweig, Holger'
'Welton, Tom'
'Ignat'ev, Nikolai V.'
'Finze, Maik'

_publ_section_title
;
 Insights into structure-property relationships in ionic liquids using
 cyclic perfluoroalkylsulfonylimides.
;
_journal_issue 8
_journal_name_full 'Chemical science'
_journal_page_first 2200
_journal_page_last 2214
_journal_paper_doi 10.1039/d2sc06758g
_journal_volume 14
_journal_year 2023
_chemical_formula_moiety 'C3 F6 N O4 S2, N C9 H20'
_chemical_formula_sum 'C12 H20 F6 N2 O4 S2'
_chemical_formula_weight 434.42
_space_group_crystal_system triclinic
_space_group_IT_number 2
_space_group_name_Hall '-P 1'
_space_group_name_H-M_alt 'P -1'
_atom_sites_solution_hydrogens geom
_audit_creation_method SHELXL-2018/3
_audit_update_record
;
2022-11-29 deposited with the CCDC.	2023-01-30 downloaded from the CCDC.
;
_cell_angle_alpha 70.2070(10)
_cell_angle_beta 75.4030(10)
_cell_angle_gamma 71.8690(10)
_cell_formula_units_Z 2
_cell_length_a 8.98100(10)
_cell_length_b 9.36560(10)
_cell_length_c 11.9008(2)
_cell_measurement_reflns_used 41471
_cell_measurement_temperature 100(2)
_cell_measurement_theta_max 79.4310
_cell_measurement_theta_min 4.0070
_cell_volume 882.98(2)
_computing_cell_refinement 'CrysAlisPro 1.171.41.95a (Rigaku OD, 2021)'
_computing_data_collection 'CrysAlisPro 1.171.41.95a (Rigaku OD, 2021)'
_computing_data_reduction 'CrysAlisPro 1.171.41.95a (Rigaku OD, 2021)'
_computing_molecular_graphics 'ShelXLe (Huebschle et all, 2011)'
_computing_publication_material 'SHELXL-2014/6 (Sheldrick, 2014)'
_computing_structure_refinement 'SHELXL-2018/3 (Sheldrick, 2018)'
_computing_structure_solution 'SHELXT 2014/5 (Sheldrick, 2014)'
_diffrn_ambient_environment N~2~
_diffrn_ambient_temperature 100.00(10)
_diffrn_detector 'Hybrid Pixel Array Detector'
_diffrn_detector_area_resol_mean 10.0000
_diffrn_detector_type HyPix
_diffrn_measured_fraction_theta_full 1.000
_diffrn_measured_fraction_theta_max 0.989
_diffrn_measurement_device 'four-circle diffractometer'
_diffrn_measurement_device_type 'XtaLAB Synergy, Dualflex, HyPix'
_diffrn_radiation_monochromator mirror
_diffrn_radiation_probe x-ray
_diffrn_radiation_type 'Cu K\a'
_diffrn_radiation_wavelength 1.54184
_diffrn_reflns_av_R_equivalents 0.1347
_diffrn_reflns_av_unetI/netI 0.0341
_diffrn_reflns_Laue_measured_fraction_full 1.000
_diffrn_reflns_Laue_measured_fraction_max 0.989
_diffrn_reflns_limit_h_max 11
_diffrn_reflns_limit_h_min -11
_diffrn_reflns_limit_k_max 10
_diffrn_reflns_limit_k_min -11
_diffrn_reflns_limit_l_max 15
_diffrn_reflns_limit_l_min -15
_diffrn_reflns_number 51553
_diffrn_reflns_point_group_measured_fraction_full 1.000
_diffrn_reflns_point_group_measured_fraction_max 0.989
_diffrn_reflns_theta_full 67.500
_diffrn_reflns_theta_max 80.017
_diffrn_reflns_theta_min 4.002
_diffrn_source 'micro-focus sealed X-ray tube'
_diffrn_source_type 'PhotonJet (Cu) X-ray Source'
_exptl_absorpt_coefficient_mu 3.532
_exptl_absorpt_correction_T_max 1.000
_exptl_absorpt_correction_T_min 0.209
_exptl_absorpt_correction_type gaussian
_exptl_absorpt_process_details
;
CrysAlisPro 1.171.41.111a (Rigaku Oxford Diffraction, 2021)
Numerical absorption correction based on gaussian integration over
a multifaceted crystal model
Empirical absorption correction using spherical harmonics,
implemented in SCALE3 ABSPACK scaling algorithm.
;
_exptl_crystal_colour colourless
_exptl_crystal_density_diffrn 1.634
_exptl_crystal_description block
_exptl_crystal_F_000 448
_exptl_crystal_size_max 0.400
_exptl_crystal_size_mid 0.370
_exptl_crystal_size_min 0.300
_refine_diff_density_max 1.229
_refine_diff_density_min -0.613
_refine_diff_density_rms 0.124
_refine_ls_extinction_method none
_refine_ls_goodness_of_fit_ref 1.062
_refine_ls_hydrogen_treatment constr
_refine_ls_matrix_type full
_refine_ls_number_parameters 237
_refine_ls_number_reflns 3811
_refine_ls_number_restraints 0
_refine_ls_restrained_S_all 1.062
_refine_ls_R_factor_all 0.0712
_refine_ls_R_factor_gt 0.0698
_refine_ls_shift/su_max 0.000
_refine_ls_shift/su_mean 0.000
_refine_ls_structure_factor_coef Fsqd
_refine_ls_weighting_details 'w=1/[\s^2^(Fo^2^)+(0.1115P)^2^+2.0801P] where P=(Fo^2^+2Fc^2^)/3'
_refine_ls_weighting_scheme calc
_refine_ls_wR_factor_gt 0.1911
_refine_ls_wR_factor_ref 0.1931
_reflns_Friedel_coverage 0.000
_reflns_number_gt 3732
_reflns_number_total 3811
_reflns_threshold_expression 'I > 2\s(I)'
_cod_data_source_file d2sc06758g2.cif
_cod_data_source_block test_a_CCDC1
_cod_depositor_comments 'Adding full bibliography for 1568359--1568371.cif.'
_cod_database_code 1568370
_shelx_shelxl_version_number 2018/3
_shelx_space_group_comment
;
The symmetry employed for this shelxl refinement is uniquely defined
by the following loop, which should always be used as a source of
symmetry information in preference to the above space-group names.
They are only intended as comments.
;
_oxdiff_exptl_absorpt_empirical_full_min 0.455
_oxdiff_exptl_absorpt_empirical_full_max 6.541
_oxdiff_exptl_absorpt_empirical_details
;
Empirical correction (ABSPACK) includes:
- Absorption correction using spherical harmonics
- Frame scaling
;

loop_
_space_group_symop_operation_xyz
'x, y, z'
'-x, -y, -z'

loop_
_atom_site_label
_atom_site_type_symbol
_atom_site_fract_x
_atom_site_fract_y
_atom_site_fract_z
_atom_site_U_iso_or_equiv
_atom_site_adp_type
_atom_site_occupancy
_atom_site_site_symmetry_order
_atom_site_calc_flag
_atom_site_refinement_flags_posn
_atom_site_refinement_flags_adp
_atom_site_refinement_flags_occupancy
_atom_site_disorder_assembly
_atom_site_disorder_group
N1_1 N 0.4708(3) 0.5465(3) 0.3597(2) 0.0209(5) Uani 1 1 d . . . . .
C1_1 C 0.4087(4) 0.7797(4) 0.1628(3) 0.0227(6) Uani 1 1 d . . . . .
C2_1 C 0.5727(4) 0.7133(4) 0.0943(3) 0.0214(6) Uani 1 1 d . . . . .
C3_1 C 0.6427(4) 0.5362(4) 0.1452(3) 0.0224(6) Uani 1 1 d . . . . .
O1_1 O 0.2386(3) 0.7650(3) 0.3775(2) 0.0277(5) Uani 1 1 d . . . . .
O2_1 O 0.5005(3) 0.8180(3) 0.3405(2) 0.0277(5) Uani 1 1 d . . . . .
O3_1 O 0.7673(3) 0.5408(3) 0.3194(2) 0.0234(5) Uani 1 1 d . . . . .
O4_1 O 0.6769(3) 0.3080(3) 0.3451(2) 0.0277(5) Uani 1 1 d . . . . .
S1_1 S 0.40358(8) 0.73097(9) 0.32736(6) 0.0201(2) Uani 1 1 d . . . . .
S2_1 S 0.64944(8) 0.47405(8) 0.30866(6) 0.0191(2) Uani 1 1 d . . . . .
F1_1 F 0.3014(2) 0.7184(2) 0.14554(17) 0.0264(4) Uani 1 1 d . . . . .
F2_1 F 0.3672(3) 0.9357(2) 0.11569(19) 0.0319(5) Uani 1 1 d . . . . .
F3_1 F 0.5567(2) 0.7418(2) -0.02224(16) 0.0284(4) Uani 1 1 d . . . . .
F4_1 F 0.6758(2) 0.7909(2) 0.09431(18) 0.0278(4) Uani 1 1 d . . . . .
F5_1 F 0.7914(2) 0.4983(3) 0.08386(18) 0.0305(5) Uani 1 1 d . . . . .
F6_1 F 0.5545(2) 0.4576(2) 0.12440(18) 0.0283(4) Uani 1 1 d . . . . .
N1_2 N 0.1895(3) 0.2424(3) 0.4239(2) 0.0196(5) Uani 1 1 d . . . . .
C1_2 C 0.0949(4) 0.1676(4) 0.3819(3) 0.0226(6) Uani 1 1 d . . . . .
H1A_2 H -0.017576 0.188834 0.421490 0.027 Uiso 1 1 calc R U . . .
H1AB_2 H 0.139442 0.052822 0.400361 0.027 Uiso 1 1 calc R U . . .
C2_2 C 0.1093(4) 0.2435(4) 0.2457(3) 0.0290(7) Uani 1 1 d . . . . .
H2A_2 H 0.009426 0.258054 0.217506 0.035 Uiso 1 1 calc R U . . .
H2AB_2 H 0.197132 0.177676 0.201955 0.035 Uiso 1 1 calc R U . . .
C3_2 C 0.1436(4) 0.4039(4) 0.2238(3) 0.0274(7) Uani 1 1 d . . . . .
H3A_2 H 0.247170 0.410211 0.170681 0.033 Uiso 1 1 calc R U . . .
H3AB_2 H 0.059369 0.490776 0.185707 0.033 Uiso 1 1 calc R U . . .
C4_2 C 0.1463(4) 0.4112(4) 0.3487(3) 0.0231(6) Uani 1 1 d . . . . .
H4A_2 H 0.226222 0.466148 0.344867 0.028 Uiso 1 1 calc R U . . .
H4AB_2 H 0.040886 0.466786 0.383417 0.028 Uiso 1 1 calc R U . . .
C5_2 C 0.3645(4) 0.1739(4) 0.3933(3) 0.0270(7) Uani 1 1 d . . . . .
H5A_2 H 0.394493 0.192539 0.305370 0.040 Uiso 1 1 calc R U . . .
H5B_2 H 0.389408 0.060882 0.432993 0.040 Uiso 1 1 calc R U . . .
H5C_2 H 0.423746 0.223453 0.421414 0.040 Uiso 1 1 calc R U . . .
C6_2 C 0.1437(3) 0.2327(4) 0.5566(3) 0.0214(6) Uani 1 1 d . . . . .
H6A_2 H 0.027468 0.275804 0.573958 0.026 Uiso 1 1 calc R U . . .
H6AB_2 H 0.195642 0.300587 0.573399 0.026 Uiso 1 1 calc R U . . .
C7_2 C 0.1858(4) 0.0702(4) 0.6433(3) 0.0241(6) Uani 1 1 d . . . . .
H7A_2 H 0.302671 0.029768 0.634613 0.029 Uiso 1 1 calc R U . . .
H7AB_2 H 0.141762 -0.001992 0.624212 0.029 Uiso 1 1 calc R U . . .
C8_2 C 0.1172(4) 0.0782(4) 0.7727(3) 0.0298(7) Uani 1 1 d . . . . .
H8A_2 H 0.141194 0.168059 0.784339 0.036 Uiso 1 1 calc R U . . .
H8AB_2 H 0.000296 0.097024 0.785004 0.036 Uiso 1 1 calc R U . . .
C9_2 C 0.1828(5) -0.0701(5) 0.8670(4) 0.0379(9) Uani 1 1 d . . . . .
H9A_2 H 0.156168 -0.158968 0.857831 0.057 Uiso 1 1 calc R U . . .
H9B_2 H 0.136001 -0.058137 0.948097 0.057 Uiso 1 1 calc R U . . .
H9C_2 H 0.298427 -0.088840 0.855865 0.057 Uiso 1 1 calc R U . . .

loop_
_atom_site_aniso_label
_atom_site_aniso_U_11
_atom_site_aniso_U_22
_atom_site_aniso_U_33
_atom_site_aniso_U_23
_atom_site_aniso_U_13
_atom_site_aniso_U_12
N1_1 0.0172(12) 0.0294(14) 0.0181(12) -0.0057(10) -0.0015(9) -0.0109(10)
C1_1 0.0197(14) 0.0234(15) 0.0240(15) -0.0088(12) -0.0033(11) -0.0019(11)
C2_1 0.0212(14) 0.0267(16) 0.0166(13) -0.0061(11) -0.0030(11) -0.0063(12)
C3_1 0.0176(14) 0.0276(16) 0.0242(15) -0.0122(12) -0.0047(11) -0.0020(12)
O1_1 0.0156(11) 0.0394(14) 0.0276(12) -0.0148(10) 0.0010(9) -0.0040(9)
O2_1 0.0263(12) 0.0320(13) 0.0314(12) -0.0175(10) -0.0017(9) -0.0095(10)
O3_1 0.0180(10) 0.0296(12) 0.0271(11) -0.0107(9) -0.0051(8) -0.0080(9)
O4_1 0.0248(11) 0.0273(12) 0.0319(12) -0.0063(10) -0.0110(9) -0.0049(9)
S1_1 0.0157(4) 0.0263(4) 0.0206(4) -0.0111(3) -0.0016(3) -0.0045(3)
S2_1 0.0159(4) 0.0229(4) 0.0208(4) -0.0073(3) -0.0058(3) -0.0045(3)
F1_1 0.0180(9) 0.0358(11) 0.0274(9) -0.0114(8) -0.0082(7) -0.0033(7)
F2_1 0.0329(11) 0.0244(10) 0.0304(10) -0.0055(8) -0.0049(8) 0.0013(8)
F3_1 0.0283(10) 0.0371(11) 0.0169(9) -0.0078(8) -0.0044(7) -0.0035(8)
F4_1 0.0239(9) 0.0325(10) 0.0280(10) -0.0070(8) -0.0017(7) -0.0121(8)
F5_1 0.0204(9) 0.0399(12) 0.0270(10) -0.0156(8) -0.0010(7) 0.0027(8)
F6_1 0.0303(10) 0.0294(10) 0.0322(10) -0.0145(8) -0.0135(8) -0.0039(8)
N1_2 0.0111(11) 0.0228(13) 0.0284(13) -0.0138(10) -0.0022(9) -0.0027(9)
C1_2 0.0170(13) 0.0256(16) 0.0315(16) -0.0154(13) -0.0047(12) -0.0052(11)
C2_2 0.0252(16) 0.0392(19) 0.0289(16) -0.0194(14) -0.0043(13) -0.0062(14)
C3_2 0.0200(15) 0.0351(18) 0.0278(16) -0.0122(13) -0.0015(12) -0.0062(13)
C4_2 0.0165(13) 0.0257(16) 0.0300(16) -0.0134(13) -0.0035(11) -0.0036(11)
C5_2 0.0111(13) 0.0301(17) 0.0403(18) -0.0167(14) -0.0026(12) 0.0003(12)
C6_2 0.0159(13) 0.0244(15) 0.0276(15) -0.0143(12) -0.0044(11) -0.0017(11)
C7_2 0.0188(14) 0.0259(16) 0.0305(16) -0.0131(13) -0.0067(12) -0.0018(12)
C8_2 0.0247(16) 0.0341(18) 0.0300(17) -0.0122(14) -0.0083(13) -0.0001(13)
C9_2 0.040(2) 0.040(2) 0.0348(19) -0.0119(16) -0.0151(16) -0.0037(16)

loop_
_atom_type_symbol
_atom_type_description
_atom_type_scat_dispersion_real
_atom_type_scat_dispersion_imag
_atom_type_scat_source
C C 0.0181 0.0091 'International Tables Vol C Tables 4.2.6.8 and 6.1.1.4'
H H 0.0000 0.0000 'International Tables Vol C Tables 4.2.6.8 and 6.1.1.4'
N N 0.0311 0.0180 'International Tables Vol C Tables 4.2.6.8 and 6.1.1.4'
O O 0.0492 0.0322 'International Tables Vol C Tables 4.2.6.8 and 6.1.1.4'
F F 0.0727 0.0534 'International Tables Vol C Tables 4.2.6.8 and 6.1.1.4'
S S 0.3331 0.5567 'International Tables Vol C Tables 4.2.6.8 and 6.1.1.4'

loop_
_geom_angle_atom_site_label_1
_geom_angle_atom_site_label_2
_geom_angle_atom_site_label_3
_geom_angle
_geom_angle_site_symmetry_1
_geom_angle_site_symmetry_3
_geom_angle_publ_flag
S2_1 N1_1 S1_1 119.76(16) . . ?
F2_1 C1_1 F1_1 108.4(3) . . ?
F2_1 C1_1 C2_1 109.0(3) . . ?
F1_1 C1_1 C2_1 108.1(2) . . ?
F2_1 C1_1 S1_1 109.8(2) . . ?
F1_1 C1_1 S1_1 108.1(2) . . ?
C2_1 C1_1 S1_1 113.4(2) . . ?
F4_1 C2_1 F3_1 107.9(2) . . ?
F4_1 C2_1 C3_1 108.8(2) . . ?
F3_1 C2_1 C3_1 108.2(2) . . ?
F4_1 C2_1 C1_1 109.0(3) . . ?
F3_1 C2_1 C1_1 107.6(2) . . ?
C3_1 C2_1 C1_1 115.0(3) . . ?
F6_1 C3_1 F5_1 107.9(2) . . ?
F6_1 C3_1 C2_1 108.7(2) . . ?
F5_1 C3_1 C2_1 108.3(3) . . ?
F6_1 C3_1 S2_1 108.8(2) . . ?
F5_1 C3_1 S2_1 109.4(2) . . ?
C2_1 C3_1 S2_1 113.7(2) . . ?
O2_1 S1_1 O1_1 118.45(15) . . ?
O2_1 S1_1 N1_1 116.57(14) . . ?
O1_1 S1_1 N1_1 108.51(15) . . ?
O2_1 S1_1 C1_1 105.46(15) . . ?
O1_1 S1_1 C1_1 104.88(14) . . ?
N1_1 S1_1 C1_1 100.64(14) . . ?
O4_1 S2_1 O3_1 118.39(14) . . ?
O4_1 S2_1 N1_1 108.54(15) . . ?
O3_1 S2_1 N1_1 116.53(14) . . ?
O4_1 S2_1 C3_1 105.63(15) . . ?
O3_1 S2_1 C3_1 104.80(14) . . ?
N1_1 S2_1 C3_1 100.70(14) . . ?
C5_2 N1_2 C6_2 110.6(2) . . ?
C5_2 N1_2 C1_2 110.7(2) . . ?
C6_2 N1_2 C1_2 113.5(2) . . ?
C5_2 N1_2 C4_2 109.8(2) . . ?
C6_2 N1_2 C4_2 109.9(2) . . ?
C1_2 N1_2 C4_2 102.1(2) . . ?
N1_2 C1_2 C2_2 104.6(3) . . ?
N1_2 C1_2 H1A_2 110.8 . . ?
C2_2 C1_2 H1A_2 110.8 . . ?
N1_2 C1_2 H1AB_2 110.8 . . ?
C2_2 C1_2 H1AB_2 110.8 . . ?
H1A_2 C1_2 H1AB_2 108.9 . . ?
C1_2 C2_2 C3_2 105.7(3) . . ?
C1_2 C2_2 H2A_2 110.6 . . ?
C3_2 C2_2 H2A_2 110.6 . . ?
C1_2 C2_2 H2AB_2 110.6 . . ?
C3_2 C2_2 H2AB_2 110.6 . . ?
H2A_2 C2_2 H2AB_2 108.7 . . ?
C4_2 C3_2 C2_2 104.9(3) . . ?
C4_2 C3_2 H3A_2 110.8 . . ?
C2_2 C3_2 H3A_2 110.8 . . ?
C4_2 C3_2 H3AB_2 110.8 . . ?
C2_2 C3_2 H3AB_2 110.8 . . ?
H3A_2 C3_2 H3AB_2 108.8 . . ?
N1_2 C4_2 C3_2 105.2(3) . . ?
N1_2 C4_2 H4A_2 110.7 . . ?
C3_2 C4_2 H4A_2 110.7 . . ?
N1_2 C4_2 H4AB_2 110.7 . . ?
C3_2 C4_2 H4AB_2 110.7 . . ?
H4A_2 C4_2 H4AB_2 108.8 . . ?
N1_2 C5_2 H5A_2 109.5 . . ?
N1_2 C5_2 H5B_2 109.5 . . ?
H5A_2 C5_2 H5B_2 109.5 . . ?
N1_2 C5_2 H5C_2 109.5 . . ?
H5A_2 C5_2 H5C_2 109.5 . . ?
H5B_2 C5_2 H5C_2 109.5 . . ?
N1_2 C6_2 C7_2 115.8(2) . . ?
N1_2 C6_2 H6A_2 108.3 . . ?
C7_2 C6_2 H6A_2 108.3 . . ?
N1_2 C6_2 H6AB_2 108.3 . . ?
C7_2 C6_2 H6AB_2 108.3 . . ?
H6A_2 C6_2 H6AB_2 107.4 . . ?
C6_2 C7_2 C8_2 109.2(3) . . ?
C6_2 C7_2 H7A_2 109.8 . . ?
C8_2 C7_2 H7A_2 109.8 . . ?
C6_2 C7_2 H7AB_2 109.8 . . ?
C8_2 C7_2 H7AB_2 109.8 . . ?
H7A_2 C7_2 H7AB_2 108.3 . . ?
C9_2 C8_2 C7_2 112.9(3) . . ?
C9_2 C8_2 H8A_2 109.0 . . ?
C7_2 C8_2 H8A_2 109.0 . . ?
C9_2 C8_2 H8AB_2 109.0 . . ?
C7_2 C8_2 H8AB_2 109.0 . . ?
H8A_2 C8_2 H8AB_2 107.8 . . ?
C8_2 C9_2 H9A_2 109.5 . . ?
C8_2 C9_2 H9B_2 109.5 . . ?
H9A_2 C9_2 H9B_2 109.5 . . ?
C8_2 C9_2 H9C_2 109.5 . . ?
H9A_2 C9_2 H9C_2 109.5 . . ?
H9B_2 C9_2 H9C_2 109.5 . . ?

loop_
_geom_bond_atom_site_label_1
_geom_bond_atom_site_label_2
_geom_bond_distance
_geom_bond_site_symmetry_2
_geom_bond_publ_flag
N1_1 S2_1 1.585(3) . ?
N1_1 S1_1 1.586(3) . ?
C1_1 F2_1 1.341(4) . ?
C1_1 F1_1 1.352(4) . ?
C1_1 C2_1 1.545(4) . ?
C1_1 S1_1 1.846(3) . ?
C2_1 F4_1 1.342(4) . ?
C2_1 F3_1 1.357(3) . ?
C2_1 C3_1 1.541(4) . ?
C3_1 F6_1 1.348(4) . ?
C3_1 F5_1 1.353(4) . ?
C3_1 S2_1 1.843(3) . ?
O1_1 S1_1 1.429(2) . ?
O2_1 S1_1 1.429(2) . ?
O3_1 S2_1 1.436(2) . ?
O4_1 S2_1 1.424(3) . ?
N1_2 C5_2 1.502(4) . ?
N1_2 C6_2 1.508(4) . ?
N1_2 C1_2 1.511(4) . ?
N1_2 C4_2 1.512(4) . ?
C1_2 C2_2 1.524(5) . ?
C1_2 H1A_2 0.9900 . ?
C1_2 H1AB_2 0.9900 . ?
C2_2 C3_2 1.550(5) . ?
C2_2 H2A_2 0.9900 . ?
C2_2 H2AB_2 0.9900 . ?
C3_2 C4_2 1.518(4) . ?
C3_2 H3A_2 0.9900 . ?
C3_2 H3AB_2 0.9900 . ?
C4_2 H4A_2 0.9900 . ?
C4_2 H4AB_2 0.9900 . ?
C5_2 H5A_2 0.9800 . ?
C5_2 H5B_2 0.9800 . ?
C5_2 H5C_2 0.9800 . ?
C6_2 C7_2 1.516(4) . ?
C6_2 H6A_2 0.9900 . ?
C6_2 H6AB_2 0.9900 . ?
C7_2 C8_2 1.526(5) . ?
C7_2 H7A_2 0.9900 . ?
C7_2 H7AB_2 0.9900 . ?
C8_2 C9_2 1.517(5) . ?
C8_2 H8A_2 0.9900 . ?
C8_2 H8AB_2 0.9900 . ?
C9_2 H9A_2 0.9800 . ?
C9_2 H9B_2 0.9800 . ?
C9_2 H9C_2 0.9800 . ?
